data_4331753
loop_
_publ_author_name
'Krempner, C.'
'K\"ockerling, M.'
'Reinke, H.'
'Weichert, K.'

_publ_section_title
;
 Trisilane-1,3-diolato Complexes of Ti and Zr:&#x00A0; Syntheses and X-ray
 Crystal Structures&#x2020;
;
_journal_issue 8
_journal_name_full 'Inorganic Chemistry'
_journal_page_first 3203
_journal_page_last 3211
_journal_paper_doi 10.1021/ic0514997
_journal_volume 45
_journal_year 2006
_chemical_formula_sum 'C22 H58 Cl2 O4 Si7 Zr'
_chemical_formula_weight 745.43
_chemical_melting_point 467
_chemical_name_systematic
; 
 \h^2^-[1,1,1,3,3,5,5,5-Octamethyl-2,4-bis(trimethylsilyl)pentasilane-
2,4-diolato]-\h^1^-dichloro- \h^1^-bis(tetrahydrofuranato)-zirconium 
 
;
_space_group_IT_number 14
_symmetry_cell_setting monoclinic
_symmetry_space_group_name_Hall '-P 2yn'
_symmetry_space_group_name_H-M 'P 1 21/n 1'
_atom_sites_solution_hydrogens geom
_atom_sites_solution_primary direct
_atom_sites_solution_secondary difmap
_audit_creation_method SHELXL-97
_cell_angle_alpha 90.00
_cell_angle_beta 105.5240(10)
_cell_angle_gamma 90.00
_cell_formula_units_Z 4
_cell_length_a 10.4226(2)
_cell_length_b 22.8237(4)
_cell_length_c 17.9217(3)
_cell_measurement_reflns_used 9243
_cell_measurement_temperature 173(2)
_cell_measurement_theta_max 34.09
_cell_measurement_theta_min 2.06
_cell_volume 4107.72(13)
_computing_cell_refinement 'Bruker SMART'
_computing_data_collection 'Bruker SMART'
_computing_data_reduction 'Bruker SAINT'
_computing_molecular_graphics 'Bruker SHELXTL'
_computing_publication_material 'Bruker SHELXTL'
_computing_structure_refinement 'Bruker SHELXTL'
_computing_structure_solution 'Bruker SHELXTL'
_diffrn_ambient_temperature 173(2)
_diffrn_measured_fraction_theta_full 0.998
_diffrn_measured_fraction_theta_max 0.998
_diffrn_measurement_device_type 'Bruker X8Apex CCD '
_diffrn_measurement_method 'phi and omega scans'
_diffrn_radiation_monochromator graphite
_diffrn_radiation_source 'fine-focus sealed tube'
_diffrn_radiation_type MoK\a
_diffrn_radiation_wavelength 0.71073
_diffrn_reflns_av_R_equivalents 0.0218
_diffrn_reflns_av_sigmaI/netI 0.0134
_diffrn_reflns_limit_h_max 12
_diffrn_reflns_limit_h_min -12
_diffrn_reflns_limit_k_max 23
_diffrn_reflns_limit_k_min -27
_diffrn_reflns_limit_l_max 21
_diffrn_reflns_limit_l_min -21
_diffrn_reflns_number 51845
_diffrn_reflns_theta_full 25.00
_diffrn_reflns_theta_max 25.00
_diffrn_reflns_theta_min 2.93
_exptl_absorpt_coefficient_mu 0.625
_exptl_absorpt_correction_T_max 0.8748
_exptl_absorpt_correction_T_min 0.7056
_exptl_absorpt_correction_type multi-scan
_exptl_crystal_colour colourless
_exptl_crystal_density_diffrn 1.205
_exptl_crystal_description prism
_exptl_crystal_F_000 1576
_exptl_crystal_size_max 0.60
_exptl_crystal_size_mid 0.37
_exptl_crystal_size_min 0.22
_refine_diff_density_max 0.591
_refine_diff_density_min -0.389
_refine_diff_density_rms 0.053
_refine_ls_extinction_method none
_refine_ls_goodness_of_fit_ref 1.070
_refine_ls_hydrogen_treatment constr
_refine_ls_matrix_type full
_refine_ls_number_parameters 340
_refine_ls_number_reflns 7225
_refine_ls_number_restraints 0
_refine_ls_restrained_S_all 1.070
_refine_ls_R_factor_all 0.0391
_refine_ls_R_factor_gt 0.0344
_refine_ls_shift/su_max 0.018
_refine_ls_shift/su_mean 0.001
_refine_ls_structure_factor_coef Fsqd
_refine_ls_weighting_details 'calc w=1/[\s^2^(Fo^2^)+(0.0366P)^2^+4.4718P] where P=(Fo^2^+2Fc^2^)/3'
_refine_ls_weighting_scheme calc
_refine_ls_wR_factor_gt 0.0842
_refine_ls_wR_factor_ref 0.0923
_reflns_number_gt 6576
_reflns_number_total 7225
_reflns_threshold_expression >2sigma(I)
_cod_data_source_file ic0514997sup1.cif
_cod_data_source_block w39a(9)
_cod_depositor_comments
;
The following automatic conversions were performed:

'_symmetry_cell_setting' value 'Monoclinic' changed to 'monoclinic'
according to /home/saulius/struct/CIF-dictionaries/cif_core.dic
dictionary named 'cif_core.dic' version 2.4.2 from 2011-04-26.

Automatic conversion script
Id: cif_fix_values 1891 2012-01-12 08:04:46Z andrius 
;
_cod_original_sg_symbol_H-M 'P2(1)/n  '
_cod_database_code 4331753

loop_
_symmetry_equiv_pos_as_xyz
'x, y, z'
'-x+1/2, y+1/2, -z+1/2'
'-x, -y, -z'
'x-1/2, -y-1/2, z-1/2'

loop_
_atom_site_label
_atom_site_type_symbol
_atom_site_fract_x
_atom_site_fract_y
_atom_site_fract_z
_atom_site_U_iso_or_equiv
_atom_site_adp_type
_atom_site_occupancy
_atom_site_symmetry_multiplicity
_atom_site_calc_flag
_atom_site_refinement_flags
Zr1 Zr 0.13882(2) 0.634155(11) 0.650783(14) 0.03976(9) Uani 1 1 d .
Cl1 Cl -0.05786(8) 0.60988(3) 0.54222(4) 0.05672(18) Uani 1 1 d .
Cl2 Cl 0.36714(8) 0.65951(4) 0.72687(5) 0.0671(2) Uani 1 1 d .
Si1 Si 0.06499(8) 0.78741(3) 0.83167(4) 0.04832(19) Uani 1 1 d .
Si2 Si -0.04096(6) 0.70790(3) 0.75758(3) 0.03137(14) Uani 1 1 d .
Si3 Si -0.05830(7) 0.62319(3) 0.83128(4) 0.03709(15) Uani 1 1 d .
Si4 Si 0.07376(7) 0.54896(3) 0.79503(4) 0.03728(16) Uani 1 1 d .
Si5 Si 0.27302(9) 0.53055(4) 0.89149(5) 0.0569(2) Uani 1 1 d .
Si6 Si -0.04574(10) 0.46163(4) 0.76024(5) 0.0574(2) Uani 1 1 d .
Si7 Si -0.24689(8) 0.73637(4) 0.67650(4) 0.0510(2) Uani 1 1 d .
O1 O 0.05186(17) 0.69227(7) 0.69764(10) 0.0396(4) Uani 1 1 d .
O2 O 0.1767(2) 0.70487(9) 0.56644(12) 0.0569(5) Uani 1 1 d .
O3 O 0.2444(2) 0.57292(9) 0.58390(14) 0.0634(6) Uani 1 1 d .
O4 O 0.11650(17) 0.57023(7) 0.71616(10) 0.0420(4) Uani 1 1 d .
C1 C 0.2407(3) 0.76934(19) 0.8804(2) 0.0841(12) Uani 1 1 d .
H1A H 0.2864 0.8044 0.9059 0.126 Uiso 1 1 calc R
H1B H 0.2850 0.7554 0.8419 0.126 Uiso 1 1 calc R
H1C H 0.2438 0.7387 0.9191 0.126 Uiso 1 1 calc R
C2 C -0.0228(4) 0.81149(17) 0.9045(2) 0.0736(10) Uani 1 1 d .
H2A H -0.0257 0.7790 0.9398 0.110 Uiso 1 1 calc R
H2B H -0.1138 0.8235 0.8779 0.110 Uiso 1 1 calc R
H2C H 0.0250 0.8446 0.9341 0.110 Uiso 1 1 calc R
C3 C 0.0619(5) 0.85164(16) 0.7652(2) 0.0930(14) Uani 1 1 d .
H3A H 0.1255 0.8814 0.7921 0.140 Uiso 1 1 calc R
H3B H -0.0278 0.8685 0.7502 0.140 Uiso 1 1 calc R
H3C H 0.0864 0.8385 0.7188 0.140 Uiso 1 1 calc R
C4 C 0.0031(4) 0.63806(14) 0.93833(16) 0.0612(8) Uani 1 1 d .
H4A H -0.0549 0.6670 0.9533 0.092 Uiso 1 1 calc R
H4B H 0.0943 0.6533 0.9504 0.092 Uiso 1 1 calc R
H4C H 0.0021 0.6016 0.9670 0.092 Uiso 1 1 calc R
C5 C -0.2373(3) 0.59948(15) 0.8144(2) 0.0661(9) Uani 1 1 d .
H5A H -0.2420 0.5664 0.8485 0.099 Uiso 1 1 calc R
H5B H -0.2728 0.5875 0.7603 0.099 Uiso 1 1 calc R
H5C H -0.2900 0.6322 0.8257 0.099 Uiso 1 1 calc R
C6 C 0.3630(4) 0.59865(17) 0.9346(2) 0.0778(11) Uani 1 1 d .
H6A H 0.4496 0.5881 0.9694 0.117 Uiso 1 1 calc R
H6B H 0.3101 0.6196 0.9638 0.117 Uiso 1 1 calc R
H6C H 0.3764 0.6239 0.8931 0.117 Uiso 1 1 calc R
C7 C 0.3886(4) 0.4905(2) 0.8453(3) 0.1058(17) Uani 1 1 d .
H7A H 0.4051 0.5143 0.8033 0.159 Uiso 1 1 calc R
H7B H 0.3482 0.4531 0.8243 0.159 Uiso 1 1 calc R
H7C H 0.4731 0.4830 0.8841 0.159 Uiso 1 1 calc R
C8 C 0.2368(5) 0.4858(2) 0.9712(2) 0.0959(14) Uani 1 1 d .
H8A H 0.1934 0.4491 0.9497 0.144 Uiso 1 1 calc R
H8B H 0.1778 0.5078 0.9952 0.144 Uiso 1 1 calc R
H8C H 0.3203 0.4770 1.0102 0.144 Uiso 1 1 calc R
C9 C -0.1186(5) 0.43521(16) 0.8391(2) 0.0872(13) Uani 1 1 d .
H9A H -0.1740 0.4662 0.8522 0.131 Uiso 1 1 calc R
H9B H -0.0466 0.4253 0.8850 0.131 Uiso 1 1 calc R
H9C H -0.1733 0.4004 0.8213 0.131 Uiso 1 1 calc R
C10 C -0.1839(5) 0.4741(2) 0.6713(2) 0.1062(16) Uani 1 1 d .
H10A H -0.2286 0.4369 0.6538 0.159 Uiso 1 1 calc R
H10B H -0.1478 0.4904 0.6305 0.159 Uiso 1 1 calc R
H10C H -0.2480 0.5017 0.6828 0.159 Uiso 1 1 calc R
C11 C 0.0672(5) 0.40393(17) 0.7376(3) 0.1077(17) Uani 1 1 d .
H11A H 0.0145 0.3694 0.7156 0.161 Uiso 1 1 calc R
H11B H 0.1340 0.3928 0.7852 0.161 Uiso 1 1 calc R
H11C H 0.1118 0.4195 0.7002 0.161 Uiso 1 1 calc R
C12 C -0.3411(3) 0.6727(2) 0.6227(2) 0.0821(12) Uani 1 1 d .
H12A H -0.4200 0.6870 0.5839 0.123 Uiso 1 1 calc R
H12B H -0.3687 0.6468 0.6591 0.123 Uiso 1 1 calc R
H12C H -0.2840 0.6511 0.5969 0.123 Uiso 1 1 calc R
C13 C -0.3525(3) 0.77264(17) 0.7332(2) 0.0721(9) Uani 1 1 d .
H13A H -0.3029 0.8051 0.7634 0.108 Uiso 1 1 calc R
H13B H -0.3756 0.7440 0.7683 0.108 Uiso 1 1 calc R
H13C H -0.4342 0.7877 0.6975 0.108 Uiso 1 1 calc R
C14 C -0.2118(4) 0.7882(2) 0.6032(2) 0.0963(15) Uani 1 1 d .
H14A H -0.2959 0.7999 0.5666 0.144 Uiso 1 1 calc R
H14B H -0.1551 0.7688 0.5750 0.144 Uiso 1 1 calc R
H14C H -0.1662 0.8230 0.6295 0.144 Uiso 1 1 calc R
C15 C 0.2219(5) 0.76301(16) 0.5941(3) 0.0931(13) Uani 1 1 d .
H15A H 0.1798 0.7753 0.6350 0.112 Uiso 1 1 calc R
H15B H 0.3197 0.7632 0.6161 0.112 Uiso 1 1 calc R
C16 C 0.1849(8) 0.8016(2) 0.5299(3) 0.140(2) Uani 1 1 d .
H16A H 0.2604 0.8279 0.5293 0.168 Uiso 1 1 calc R
H16B H 0.1088 0.8262 0.5340 0.168 Uiso 1 1 calc R
C17 C 0.1480(5) 0.7673(2) 0.4586(3) 0.0982(14) Uani 1 1 d .
H17A H 0.2163 0.7714 0.4297 0.118 Uiso 1 1 calc R
H17B H 0.0614 0.7808 0.4251 0.118 Uiso 1 1 calc R
C18 C 0.1387(5) 0.70579(19) 0.4819(2) 0.0894(13) Uani 1 1 d .
H18A H 0.0467 0.6911 0.4613 0.107 Uiso 1 1 calc R
H18B H 0.1995 0.6808 0.4617 0.107 Uiso 1 1 calc R
C19 C 0.2030(4) 0.51248(15) 0.5673(3) 0.0798(11) Uani 1 1 d .
H19A H 0.1380 0.5091 0.5159 0.096 Uiso 1 1 calc R
H19B H 0.1621 0.4969 0.6071 0.096 Uiso 1 1 calc R
C20 C 0.3291(5) 0.4802(2) 0.5687(4) 0.1186(18) Uani 1 1 d .
H20A H 0.3441 0.4478 0.6068 0.142 Uiso 1 1 calc R
H20B H 0.3251 0.4637 0.5170 0.142 Uiso 1 1 calc R
C21 C 0.4326(5) 0.5230(3) 0.5904(5) 0.181(4) Uani 1 1 d .
H21A H 0.5028 0.5154 0.5638 0.217 Uiso 1 1 calc R
H21B H 0.4734 0.5220 0.6471 0.217 Uiso 1 1 calc R
C22 C 0.3702(4) 0.5788(2) 0.5673(3) 0.1000(15) Uani 1 1 d .
H22A H 0.4227 0.6112 0.5976 0.120 Uiso 1 1 calc R
H22B H 0.3590 0.5861 0.5115 0.120 Uiso 1 1 calc R

loop_
_atom_site_aniso_label
_atom_site_aniso_U_11
_atom_site_aniso_U_22
_atom_site_aniso_U_33
_atom_site_aniso_U_23
_atom_site_aniso_U_13
_atom_site_aniso_U_12
Zr1 0.04370(15) 0.03572(14) 0.04379(15) -0.00247(10) 0.01851(11) -0.00496(10)
Cl1 0.0628(4) 0.0549(4) 0.0488(4) -0.0050(3) 0.0086(3) -0.0090(3)
Cl2 0.0457(4) 0.0744(5) 0.0790(5) -0.0107(4) 0.0126(4) -0.0110(4)
Si1 0.0633(5) 0.0382(4) 0.0445(4) -0.0108(3) 0.0163(3) -0.0156(3)
Si2 0.0336(3) 0.0285(3) 0.0298(3) 0.0014(2) 0.0046(2) -0.0013(2)
Si3 0.0409(4) 0.0347(3) 0.0355(3) 0.0057(3) 0.0099(3) -0.0001(3)
Si4 0.0441(4) 0.0287(3) 0.0352(3) 0.0011(3) 0.0038(3) -0.0005(3)
Si5 0.0595(5) 0.0492(5) 0.0498(4) -0.0049(4) -0.0063(4) 0.0200(4)
Si6 0.0813(6) 0.0390(4) 0.0559(5) -0.0080(3) 0.0253(4) -0.0196(4)
Si7 0.0413(4) 0.0637(5) 0.0435(4) 0.0155(4) 0.0037(3) 0.0100(3)
O1 0.0467(10) 0.0341(9) 0.0406(9) -0.0004(7) 0.0167(8) -0.0035(7)
O2 0.0731(13) 0.0480(11) 0.0572(12) 0.0023(9) 0.0307(10) -0.0119(10)
O3 0.0639(13) 0.0512(12) 0.0911(16) -0.0181(11) 0.0484(12) -0.0126(10)
O4 0.0454(10) 0.0364(9) 0.0452(10) 0.0013(7) 0.0139(8) 0.0017(7)
C1 0.057(2) 0.090(3) 0.093(3) -0.034(2) -0.0003(19) -0.0195(19)
C2 0.091(3) 0.074(2) 0.0588(19) -0.0261(17) 0.0255(18) -0.0103(19)
C3 0.156(4) 0.0467(19) 0.081(3) -0.0054(18) 0.041(3) -0.035(2)
C4 0.089(2) 0.0604(19) 0.0354(14) 0.0065(13) 0.0179(15) 0.0171(16)
C5 0.0501(17) 0.0570(19) 0.096(3) 0.0191(18) 0.0279(17) -0.0039(14)
C6 0.061(2) 0.075(2) 0.078(2) -0.0152(19) -0.0141(17) 0.0078(17)
C7 0.076(3) 0.121(4) 0.104(3) -0.042(3) -0.005(2) 0.046(3)
C8 0.112(3) 0.089(3) 0.068(2) 0.028(2) -0.009(2) 0.016(3)
C9 0.138(4) 0.051(2) 0.091(3) -0.0006(18) 0.062(3) -0.025(2)
C10 0.115(4) 0.112(4) 0.074(3) -0.018(2) -0.005(2) -0.058(3)
C11 0.142(4) 0.046(2) 0.164(5) -0.033(2) 0.091(4) -0.025(2)
C12 0.0501(18) 0.126(4) 0.058(2) -0.018(2) -0.0061(15) -0.004(2)
C13 0.0557(19) 0.072(2) 0.088(2) 0.0080(19) 0.0179(17) 0.0174(16)
C14 0.086(3) 0.129(4) 0.070(2) 0.061(3) 0.014(2) 0.021(3)
C15 0.132(4) 0.049(2) 0.101(3) 0.001(2) 0.035(3) -0.032(2)
C16 0.254(8) 0.066(3) 0.116(4) 0.023(3) 0.076(5) -0.016(4)
C17 0.113(4) 0.088(3) 0.095(3) 0.033(3) 0.031(3) 0.002(3)
C18 0.126(4) 0.089(3) 0.064(2) 0.012(2) 0.044(2) -0.023(3)
C19 0.096(3) 0.054(2) 0.105(3) -0.025(2) 0.055(2) -0.0105(19)
C20 0.104(4) 0.082(3) 0.156(5) 0.005(3) 0.010(3) 0.037(3)
C21 0.060(3) 0.191(7) 0.269(9) -0.095(7) 0.006(4) 0.026(4)
C22 0.086(3) 0.101(3) 0.141(4) -0.035(3) 0.077(3) -0.020(2)

loop_
_atom_type_symbol
_atom_type_description
_atom_type_scat_dispersion_real
_atom_type_scat_dispersion_imag
_atom_type_scat_source
C C 0.0033 0.0016 'International Tables Vol C Tables 4.2.6.8 and 6.1.1.4'
H H 0.0000 0.0000 'International Tables Vol C Tables 4.2.6.8 and 6.1.1.4'
O O 0.0106 0.0060 'International Tables Vol C Tables 4.2.6.8 and 6.1.1.4'
Si Si 0.0817 0.0704 'International Tables Vol C Tables 4.2.6.8 and 6.1.1.4'
Cl Cl 0.1484 0.1585 'International Tables Vol C Tables 4.2.6.8 and 6.1.1.4'
Zr Zr -2.9673 0.5597 'International Tables Vol C Tables 4.2.6.8 and 6.1.1.4'

loop_
_geom_angle_atom_site_label_1
_geom_angle_atom_site_label_2
_geom_angle_atom_site_label_3
_geom_angle
O1 Zr1 O4 96.27(7)
O1 Zr1 O3 173.16(8)
O4 Zr1 O3 90.53(8)
O1 Zr1 O2 89.26(7)
O4 Zr1 O2 174.47(7)
O3 Zr1 O2 83.94(8)
O1 Zr1 Cl2 95.41(6)
O4 Zr1 Cl2 95.56(6)
O3 Zr1 Cl2 84.60(6)
O2 Zr1 Cl2 83.67(6)
O1 Zr1 Cl1 96.28(6)
O4 Zr1 Cl1 95.68(6)
O3 Zr1 Cl1 82.29(6)
O2 Zr1 Cl1 83.88(6)
Cl2 Zr1 Cl1 162.77(3)
C1 Si1 C2 110.13(18)
C1 Si1 C3 108.6(2)
C2 Si1 C3 106.53(19)
C1 Si1 Si2 110.55(13)
C2 Si1 Si2 112.30(12)
C3 Si1 Si2 108.59(13)
O1 Si2 Si7 104.69(7)
O1 Si2 Si1 105.34(7)
Si7 Si2 Si1 110.60(4)
O1 Si2 Si3 109.15(7)
Si7 Si2 Si3 112.20(4)
Si1 Si2 Si3 114.18(4)
C4 Si3 C5 105.46(17)
C4 Si3 Si2 111.35(11)
C5 Si3 Si2 111.31(11)
C4 Si3 Si4 110.02(11)
C5 Si3 Si4 111.79(12)
Si2 Si3 Si4 106.97(3)
O4 Si4 Si6 105.43(7)
O4 Si4 Si5 106.94(7)
Si6 Si4 Si5 110.15(4)
O4 Si4 Si3 109.27(7)
Si6 Si4 Si3 111.89(4)
Si5 Si4 Si3 112.77(4)
C6 Si5 C7 106.1(2)
C6 Si5 C8 108.6(2)
C7 Si5 C8 110.8(2)
C6 Si5 Si4 113.59(12)
C7 Si5 Si4 107.92(14)
C8 Si5 Si4 109.77(14)
C10 Si6 C9 108.6(2)
C10 Si6 C11 107.9(2)
C9 Si6 C11 109.9(2)
C10 Si6 Si4 109.36(15)
C9 Si6 Si4 111.51(13)
C11 Si6 Si4 109.51(14)
C12 Si7 C14 107.6(2)
C12 Si7 C13 108.55(17)
C14 Si7 C13 110.71(19)
C12 Si7 Si2 111.87(13)
C14 Si7 Si2 106.99(13)
C13 Si7 Si2 111.08(12)
Si2 O1 Zr1 148.55(10)
C15 O2 C18 108.4(3)
C15 O2 Zr1 120.7(2)
C18 O2 Zr1 129.9(2)
C22 O3 C19 106.6(3)
C22 O3 Zr1 130.1(2)
C19 O3 Zr1 121.74(18)
Si4 O4 Zr1 147.35(11)
Si1 C1 H1A 109.5
Si1 C1 H1B 109.5
H1A C1 H1B 109.5
Si1 C1 H1C 109.5
H1A C1 H1C 109.5
H1B C1 H1C 109.5
Si1 C2 H2A 109.5
Si1 C2 H2B 109.5
H2A C2 H2B 109.5
Si1 C2 H2C 109.5
H2A C2 H2C 109.5
H2B C2 H2C 109.5
Si1 C3 H3A 109.5
Si1 C3 H3B 109.5
H3A C3 H3B 109.5
Si1 C3 H3C 109.5
H3A C3 H3C 109.5
H3B C3 H3C 109.5
Si3 C4 H4A 109.5
Si3 C4 H4B 109.5
H4A C4 H4B 109.5
Si3 C4 H4C 109.5
H4A C4 H4C 109.5
H4B C4 H4C 109.5
Si3 C5 H5A 109.5
Si3 C5 H5B 109.5
H5A C5 H5B 109.5
Si3 C5 H5C 109.5
H5A C5 H5C 109.5
H5B C5 H5C 109.5
Si5 C6 H6A 109.5
Si5 C6 H6B 109.5
H6A C6 H6B 109.5
Si5 C6 H6C 109.5
H6A C6 H6C 109.5
H6B C6 H6C 109.5
Si5 C7 H7A 109.5
Si5 C7 H7B 109.5
H7A C7 H7B 109.5
Si5 C7 H7C 109.5
H7A C7 H7C 109.5
H7B C7 H7C 109.5
Si5 C8 H8A 109.5
Si5 C8 H8B 109.5
H8A C8 H8B 109.5
Si5 C8 H8C 109.5
H8A C8 H8C 109.5
H8B C8 H8C 109.5
Si6 C9 H9A 109.5
Si6 C9 H9B 109.5
H9A C9 H9B 109.5
Si6 C9 H9C 109.5
H9A C9 H9C 109.5
H9B C9 H9C 109.5
Si6 C10 H10A 109.5
Si6 C10 H10B 109.5
H10A C10 H10B 109.5
Si6 C10 H10C 109.5
H10A C10 H10C 109.5
H10B C10 H10C 109.5
Si6 C11 H11A 109.5
Si6 C11 H11B 109.5
H11A C11 H11B 109.5
Si6 C11 H11C 109.5
H11A C11 H11C 109.5
H11B C11 H11C 109.5
Si7 C12 H12A 109.5
Si7 C12 H12B 109.5
H12A C12 H12B 109.5
Si7 C12 H12C 109.5
H12A C12 H12C 109.5
H12B C12 H12C 109.5
Si7 C13 H13A 109.5
Si7 C13 H13B 109.5
H13A C13 H13B 109.5
Si7 C13 H13C 109.5
H13A C13 H13C 109.5
H13B C13 H13C 109.5
Si7 C14 H14A 109.5
Si7 C14 H14B 109.5
H14A C14 H14B 109.5
Si7 C14 H14C 109.5
H14A C14 H14C 109.5
H14B C14 H14C 109.5
C16 C15 O2 107.3(4)
C16 C15 H15A 110.2
O2 C15 H15A 110.2
C16 C15 H15B 110.2
O2 C15 H15B 110.2
H15A C15 H15B 108.5
C15 C16 C17 109.1(4)
C15 C16 H16A 109.9
C17 C16 H16A 109.9
C15 C16 H16B 109.9
C17 C16 H16B 109.9
H16A C16 H16B 108.3
C16 C17 C18 106.6(4)
C16 C17 H17A 110.4
C18 C17 H17A 110.4
C16 C17 H17B 110.4
C18 C17 H17B 110.4
H17A C17 H17B 108.6
O2 C18 C17 106.7(4)
O2 C18 H18A 110.4
C17 C18 H18A 110.4
O2 C18 H18B 110.4
C17 C18 H18B 110.4
H18A C18 H18B 108.6
O3 C19 C20 104.7(3)
O3 C19 H19A 110.8
C20 C19 H19A 110.8
O3 C19 H19B 110.8
C20 C19 H19B 110.8
H19A C19 H19B 108.9
C21 C20 C19 105.2(4)
C21 C20 H20A 110.7
C19 C20 H20A 110.7
C21 C20 H20B 110.7
C19 C20 H20B 110.7
H20A C20 H20B 108.8
C20 C21 C22 106.1(4)
C20 C21 H21A 110.5
C22 C21 H21A 110.5
C20 C21 H21B 110.5
C22 C21 H21B 110.5
H21A C21 H21B 108.7
O3 C22 C21 103.1(4)
O3 C22 H22A 111.1
C21 C22 H22A 111.1
O3 C22 H22B 111.2
C21 C22 H22B 111.2
H22A C22 H22B 109.1

loop_
_geom_bond_atom_site_label_1
_geom_bond_atom_site_label_2
_geom_bond_distance
Zr1 O1 1.9217(17)
Zr1 O4 1.9239(17)
Zr1 O3 2.3035(19)
Zr1 O2 2.3165(19)
Zr1 Cl2 2.4740(8)
Zr1 Cl1 2.4819(8)
Si1 C1 1.852(4)
Si1 C2 1.866(3)
Si1 C3 1.884(4)
Si1 Si2 2.3433(9)
Si2 O1 1.6655(17)
Si2 Si7 2.3391(9)
Si2 Si3 2.3755(9)
Si3 C4 1.884(3)
Si3 C5 1.888(3)
Si3 Si4 2.3802(10)
Si4 O4 1.6640(18)
Si4 Si6 2.3447(10)
Si4 Si5 2.3572(10)
Si5 C6 1.872(4)
Si5 C7 1.873(4)
Si5 C8 1.875(4)
Si6 C10 1.862(4)
Si6 C9 1.874(4)
Si6 C11 1.881(4)
Si7 C12 1.870(4)
Si7 C14 1.875(4)
Si7 C13 1.878(4)
O2 C15 1.450(4)
O2 C18 1.460(4)
O3 C22 1.426(4)
O3 C19 1.452(4)
C1 H1A 0.9800
C1 H1B 0.9800
C1 H1C 0.9800
C2 H2A 0.9800
C2 H2B 0.9800
C2 H2C 0.9800
C3 H3A 0.9800
C3 H3B 0.9800
C3 H3C 0.9800
C4 H4A 0.9800
C4 H4B 0.9800
C4 H4C 0.9800
C5 H5A 0.9800
C5 H5B 0.9800
C5 H5C 0.9800
C6 H6A 0.9800
C6 H6B 0.9800
C6 H6C 0.9800
C7 H7A 0.9800
C7 H7B 0.9800
C7 H7C 0.9800
C8 H8A 0.9800
C8 H8B 0.9800
C8 H8C 0.9800
C9 H9A 0.9800
C9 H9B 0.9800
C9 H9C 0.9800
C10 H10A 0.9800
C10 H10B 0.9800
C10 H10C 0.9800
C11 H11A 0.9800
C11 H11B 0.9800
C11 H11C 0.9800
C12 H12A 0.9800
C12 H12B 0.9800
C12 H12C 0.9800
C13 H13A 0.9800
C13 H13B 0.9800
C13 H13C 0.9800
C14 H14A 0.9800
C14 H14B 0.9800
C14 H14C 0.9800
C15 C16 1.419(6)
C15 H15A 0.9900
C15 H15B 0.9900
C16 C17 1.460(7)
C16 H16A 0.9900
C16 H16B 0.9900
C17 C18 1.475(6)
C17 H17A 0.9900
C17 H17B 0.9900
C18 H18A 0.9900
C18 H18B 0.9900
C19 C20 1.501(6)
C19 H19A 0.9900
C19 H19B 0.9900
C20 C21 1.430(8)
C20 H20A 0.9900
C20 H20B 0.9900
C21 C22 1.441(8)
C21 H21A 0.9900
C21 H21B 0.9900
C22 H22A 0.9900
C22 H22B 0.9900

loop_
_geom_torsion_atom_site_label_1
_geom_torsion_atom_site_label_2
_geom_torsion_atom_site_label_3
_geom_torsion_atom_site_label_4
_geom_torsion
C1 Si1 Si2 O1 -55.73(17)
C2 Si1 Si2 O1 -179.17(15)
C3 Si1 Si2 O1 63.29(19)
C1 Si1 Si2 Si7 -168.31(16)
C2 Si1 Si2 Si7 68.25(15)
C3 Si1 Si2 Si7 -49.29(18)
C1 Si1 Si2 Si3 64.01(16)
C2 Si1 Si2 Si3 -59.43(15)
C3 Si1 Si2 Si3 -176.97(17)
O1 Si2 Si3 C4 122.93(14)
Si7 Si2 Si3 C4 -121.49(12)
Si1 Si2 Si3 C4 5.36(13)
O1 Si2 Si3 C5 -119.70(15)
Si7 Si2 Si3 C5 -4.12(14)
Si1 Si2 Si3 C5 122.73(13)
O1 Si2 Si3 Si4 2.69(8)
Si7 Si2 Si3 Si4 118.27(4)
Si1 Si2 Si3 Si4 -114.88(4)
C4 Si3 Si4 O4 -132.95(14)
C5 Si3 Si4 O4 110.23(14)
Si2 Si3 Si4 O4 -11.86(8)
C4 Si3 Si4 Si6 110.68(13)
C5 Si3 Si4 Si6 -6.15(13)
Si2 Si3 Si4 Si6 -128.24(4)
C4 Si3 Si4 Si5 -14.16(13)
C5 Si3 Si4 Si5 -130.99(12)
Si2 Si3 Si4 Si5 106.92(4)
O4 Si4 Si5 C6 74.99(17)
Si6 Si4 Si5 C6 -170.92(15)
Si3 Si4 Si5 C6 -45.14(16)
O4 Si4 Si5 C7 -42.3(2)
Si6 Si4 Si5 C7 71.7(2)
Si3 Si4 Si5 C7 -162.47(19)
O4 Si4 Si5 C8 -163.18(17)
Si6 Si4 Si5 C8 -49.10(17)
Si3 Si4 Si5 C8 76.69(17)
O4 Si4 Si6 C10 -53.69(19)
Si5 Si4 Si6 C10 -168.73(18)
Si3 Si4 Si6 C10 64.98(18)
O4 Si4 Si6 C9 -173.75(18)
Si5 Si4 Si6 C9 71.21(17)
Si3 Si4 Si6 C9 -55.08(17)
O4 Si4 Si6 C11 64.4(2)
Si5 Si4 Si6 C11 -50.7(2)
Si3 Si4 Si6 C11 -176.95(19)
O1 Si2 Si7 C12 71.96(15)
Si1 Si2 Si7 C12 -175.04(14)
Si3 Si2 Si7 C12 -46.28(14)
O1 Si2 Si7 C14 -45.63(19)
Si1 Si2 Si7 C14 67.37(18)
Si3 Si2 Si7 C14 -163.87(18)
O1 Si2 Si7 C13 -166.56(15)
Si1 Si2 Si7 C13 -53.57(14)
Si3 Si2 Si7 C13 75.19(14)
Si7 Si2 O1 Zr1 -109.1(2)
Si1 Si2 O1 Zr1 134.17(19)
Si3 Si2 O1 Zr1 11.2(2)
O4 Zr1 O1 Si2 -10.9(2)
O3 Zr1 O1 Si2 163.1(5)
O2 Zr1 O1 Si2 169.3(2)
Cl2 Zr1 O1 Si2 -107.1(2)
Cl1 Zr1 O1 Si2 85.5(2)
O1 Zr1 O2 C15 43.2(3)
O4 Zr1 O2 C15 -134.6(8)
O3 Zr1 O2 C15 -137.5(3)
Cl2 Zr1 O2 C15 -52.3(3)
Cl1 Zr1 O2 C15 139.6(3)
O1 Zr1 O2 C18 -123.4(3)
O4 Zr1 O2 C18 58.7(9)
O3 Zr1 O2 C18 55.8(3)
Cl2 Zr1 O2 C18 141.0(3)
Cl1 Zr1 O2 C18 -27.0(3)
O1 Zr1 O3 C22 58.9(8)
O4 Zr1 O3 C22 -127.0(4)
O2 Zr1 O3 C22 52.7(4)
Cl2 Zr1 O3 C22 -31.5(4)
Cl1 Zr1 O3 C22 137.3(4)
O1 Zr1 O3 C19 -137.0(6)
O4 Zr1 O3 C19 37.1(3)
O2 Zr1 O3 C19 -143.2(3)
Cl2 Zr1 O3 C19 132.6(3)
Cl1 Zr1 O3 C19 -58.6(3)
Si6 Si4 O4 Zr1 140.44(18)
Si5 Si4 O4 Zr1 -102.32(19)
Si3 Si4 O4 Zr1 20.0(2)
O1 Zr1 O4 Si4 -10.9(2)
O3 Zr1 O4 Si4 169.8(2)
O2 Zr1 O4 Si4 166.9(7)
Cl2 Zr1 O4 Si4 85.2(2)
Cl1 Zr1 O4 Si4 -107.9(2)
C18 O2 C15 C16 12.6(6)
Zr1 O2 C15 C16 -156.6(4)
O2 C15 C16 C17 -14.4(7)
C15 C16 C17 C18 10.7(7)
C15 O2 C18 C17 -5.9(5)
Zr1 O2 C18 C17 162.0(3)
C16 C17 C18 O2 -2.7(6)
C22 O3 C19 C20 19.8(5)
Zr1 O3 C19 C20 -147.6(3)
O3 C19 C20 C21 3.6(7)
C19 C20 C21 C22 -25.4(8)
C19 O3 C22 C21 -35.5(5)
Zr1 O3 C22 C21 130.5(4)
C20 C21 C22 O3 37.9(7)
